data_2205208
loop_
_publ_author_name
'Bouacida, Sofiane'
'Merazig, Hocine'
'Beghidja, Adel'
'Beghidja, Chahrazed'

_publ_section_title
;
 Bis(3-carboxyanilinium) hexafluorostannate(IV)
;
_journal_issue 3
_journal_name_full 'Acta Crystallographica Section E'
_journal_page_first m577
_journal_page_last m579
_journal_paper_doi 10.1107/S160053680500512X
_journal_volume 61
_journal_year 2005
_chemical_formula_iupac '(C7 H8 N O2)2 [Sn F6]'
_chemical_formula_moiety '2C7 H8 N O2 +, Sn F6 2-'
_chemical_formula_structural '((N H3) C6 H4 C O O H)2 Sn F6'
_chemical_formula_sum 'C14 H16 F6 N2 O4 Sn'
_chemical_formula_weight 508.98
_chemical_name_common 'Bis(3-carboxyanilinium) hexafluorostannate(IV) '
_space_group_IT_number 15
_symmetry_cell_setting monoclinic
_symmetry_space_group_name_Hall '-C 2yc'
_symmetry_space_group_name_H-M 'C 1 2/c 1'
_atom_sites_solution_hydrogens difmap
_atom_sites_solution_primary direct
_atom_sites_solution_secondary difmap
_cell_angle_alpha 90.000
_cell_angle_beta 103.743(5)
_cell_angle_gamma 90.000
_cell_formula_units_Z 4
_cell_length_a 22.2660(5)
_cell_length_b 10.6580(5)
_cell_length_c 7.4920(5)
_cell_measurement_reflns_used 8090
_cell_measurement_temperature 295(2)
_cell_measurement_theta_max 30.01
_cell_measurement_theta_min 1.88
_cell_volume 1727.03(15)
_computing_cell_refinement 'DENZO and SCALEPACK (Otwinowski & Minor, 1997)'
_computing_data_collection 'COLLECT (Nonius, 1998)'
_computing_data_reduction 'DENZO and SCALEPACK'
_computing_molecular_graphics 'ORTEP-3 (Farrugia,1997), PLATON (Spek, 2003)and ATOMS (Dowty, 1995)'
_computing_publication_material 'WinGX (Farrugia, 1999)'
_computing_structure_refinement 'SHELXL97 (Sheldrick, 1997)'
_computing_structure_solution 'SIR2002 (Burla et al., 2003)'
_diffrn_ambient_temperature 295
_diffrn_measured_fraction_theta_full 0.996
_diffrn_measured_fraction_theta_max 0.996
_diffrn_measurement_device 'Nonius KappaCCD'
_diffrn_measurement_method '\f scans, and \w scans with \k offsets'
_diffrn_radiation_monochromator graphite
_diffrn_radiation_source 'fine-focus sealed tube'
_diffrn_radiation_type MoK\a
_diffrn_radiation_wavelength 0.71073
_diffrn_reflns_av_R_equivalents 0.0440
_diffrn_reflns_av_sigmaI/netI 0.0398
_diffrn_reflns_limit_h_max 31
_diffrn_reflns_limit_h_min -23
_diffrn_reflns_limit_k_max 12
_diffrn_reflns_limit_k_min -14
_diffrn_reflns_limit_l_max 10
_diffrn_reflns_limit_l_min -10
_diffrn_reflns_number 8090
_diffrn_reflns_theta_full 30.01
_diffrn_reflns_theta_max 30.01
_diffrn_reflns_theta_min 1.88
_diffrn_standards_decay_% 0
_exptl_absorpt_coefficient_mu 1.566
_exptl_absorpt_correction_type none
_exptl_crystal_colour brown
_exptl_crystal_density_diffrn 1.958
_exptl_crystal_density_method 'not measured'
_exptl_crystal_description needles
_exptl_crystal_F_000 1000
_exptl_crystal_size_max 0.35
_exptl_crystal_size_mid 0.07
_exptl_crystal_size_min 0.05
_refine_diff_density_max 0.658
_refine_diff_density_min -1.108
_refine_ls_extinction_method none
_refine_ls_goodness_of_fit_ref 1.098
_refine_ls_hydrogen_treatment mixed
_refine_ls_matrix_type full
_refine_ls_number_parameters 145
_refine_ls_number_reflns 2517
_refine_ls_number_restraints 0
_refine_ls_restrained_S_all 1.098
_refine_ls_R_factor_all 0.0334
_refine_ls_R_factor_gt 0.0269
_refine_ls_shift/su_max 0.001
_refine_ls_shift/su_mean 0.000
_refine_ls_structure_factor_coef Fsqd
_refine_ls_weighting_details 'calc w = 1/[\s^2^(Fo^2^)+(0.062P)^2^] where P = (Fo^2^+2Fc^2^)/3'
_refine_ls_weighting_scheme calc
_refine_ls_wR_factor_gt 0.0602
_refine_ls_wR_factor_ref 0.0627
_reflns_number_gt 2291
_reflns_number_total 2517
_reflns_threshold_expression I>2\s(I)
_cod_data_source_file br6183.cif
_cod_data_source_block I
_cod_original_sg_symbol_H-M 'C 2/c'
_cod_database_code 2205208

loop_
_symmetry_equiv_pos_as_xyz
'x, y, z'
'-x, y, -z+1/2'
'x+1/2, y+1/2, z'
'-x+1/2, y+1/2, -z+1/2'
'-x, -y, -z'
'x, -y, z-1/2'
'-x+1/2, -y+1/2, -z'
'x+1/2, -y+1/2, z-1/2'

loop_
_atom_site_label
_atom_site_fract_x
_atom_site_fract_y
_atom_site_fract_z
_atom_site_U_iso_or_equiv
_atom_site_adp_type
_atom_site_calc_flag
_atom_site_refinement_flags
_atom_site_occupancy
_atom_site_type_symbol
Sn1 1.0000 0.298590(19) 0.7500 0.02309(7) Uani d S 1 Sn
F4 1.0000 0.1171(2) 0.7500 0.0616(7) Uani d S 1 F
F3 1.01482(7) 0.30270(15) 0.50214(19) 0.0443(4) Uani d . 1 F
F2 0.91103(6) 0.30423(15) 0.6344(2) 0.0478(4) Uani d . 1 F
O2 0.67524(7) 0.03213(17) 0.1416(2) 0.0418(4) Uani d . 1 O
O1 0.69536(8) 0.21180(16) 0.2956(3) 0.0431(5) Uani d . 1 O
H1 0.6595 0.2036 0.3040 0.065 Uiso calc R 1 H
N1 0.90569(8) 0.3503(2) 0.2348(3) 0.0291(4) Uani d . 1 N
C2 0.77497(9) 0.1239(2) 0.1801(3) 0.0250(4) Uani d . 1 C
C7 0.80055(10) 0.0180(2) 0.1198(3) 0.0318(5) Uani d . 1 C
C3 0.80964(9) 0.2338(2) 0.2206(3) 0.0249(4) Uani d . 1 C
C6 0.86128(11) 0.0201(2) 0.1038(4) 0.0379(5) Uani d . 1 C
C5 0.89611(10) 0.1287(2) 0.1426(3) 0.0335(5) Uani d . 1 C
F1 1.0000 0.4794(2) 0.7500 0.0577(6) Uani d S 1 F
C4 0.86947(9) 0.2344(2) 0.1984(3) 0.0239(4) Uani d . 1 C
C1 0.71029(9) 0.1174(2) 0.2027(3) 0.0284(4) Uani d . 1 C
H3 0.7935(15) 0.307(3) 0.262(4) 0.050 Uiso d . 1 H
H7 0.7782(13) -0.056(3) 0.096(4) 0.050 Uiso d . 1 H
H6 0.8793(13) -0.050(3) 0.065(4) 0.050 Uiso d . 1 H
H5 0.9366(13) 0.133(3) 0.131(4) 0.050 Uiso d . 1 H
H13 0.9219(13) 0.370(3) 0.143(4) 0.050 Uiso d . 1 H
H11 0.8840(14) 0.415(3) 0.262(4) 0.050 Uiso d . 1 H
H12 0.9345(15) 0.335(3) 0.326(4) 0.050 Uiso d . 1 H

loop_
_atom_site_aniso_label
_atom_site_aniso_U_11
_atom_site_aniso_U_22
_atom_site_aniso_U_33
_atom_site_aniso_U_12
_atom_site_aniso_U_13
_atom_site_aniso_U_23
Sn1 0.01903(10) 0.02526(12) 0.02709(11) 0.000 0.00966(7) 0.000
F4 0.0677(16) 0.0251(12) 0.0931(19) 0.000 0.0211(14) 0.000
F3 0.0363(8) 0.0720(12) 0.0298(7) 0.0110(7) 0.0179(6) 0.0046(6)
F2 0.0168(6) 0.0829(14) 0.0438(8) 0.0000(6) 0.0076(6) -0.0016(7)
O2 0.0314(8) 0.0346(10) 0.0614(11) -0.0116(7) 0.0150(8) -0.0075(8)
O1 0.0259(8) 0.0404(11) 0.0687(12) -0.0080(7) 0.0225(8) -0.0175(9)
N1 0.0223(9) 0.0329(11) 0.0332(10) -0.0035(8) 0.0087(7) 0.0007(8)
C2 0.0227(9) 0.0258(11) 0.0269(9) -0.0021(8) 0.0069(7) 0.0016(8)
C7 0.0331(11) 0.0262(12) 0.0376(11) -0.0032(9) 0.0116(9) -0.0021(9)
C3 0.0229(9) 0.0249(11) 0.0279(10) 0.0016(8) 0.0080(8) 0.0003(8)
C6 0.0387(12) 0.0295(13) 0.0504(14) 0.0055(10) 0.0200(11) -0.0041(11)
C5 0.0259(10) 0.0358(14) 0.0424(12) 0.0030(9) 0.0153(9) 0.0008(10)
F1 0.0655(15) 0.0236(12) 0.0915(18) 0.000 0.0338(14) 0.000
C4 0.0217(9) 0.0258(11) 0.0249(9) -0.0029(8) 0.0069(7) 0.0021(8)
C1 0.0240(9) 0.0278(12) 0.0335(10) -0.0025(8) 0.0073(8) 0.0028(9)

loop_
_atom_type_symbol
_atom_type_description
_atom_type_scat_dispersion_real
_atom_type_scat_dispersion_imag
_atom_type_scat_source
C C 0.0033 0.0016 'International Tables Vol C Tables 4.2.6.8 and 6.1.1.4'
H H 0.0000 0.0000 'International Tables Vol C Tables 4.2.6.8 and 6.1.1.4'
N N 0.0061 0.0033 'International Tables Vol C Tables 4.2.6.8 and 6.1.1.4'
O O 0.0106 0.0060 'International Tables Vol C Tables 4.2.6.8 and 6.1.1.4'

loop_
_geom_angle_atom_site_label_1
_geom_angle_atom_site_label_2
_geom_angle_atom_site_label_3
_geom_angle_site_symmetry_1
_geom_angle_site_symmetry_3
_geom_angle
_geom_angle_publ_flag
F1 Sn1 F4 . . 180.000000 no
F1 Sn1 F3 . 2_756 88.72(5) ?
F4 Sn1 F3 . 2_756 91.28(5) ?
F1 Sn1 F3 . . 88.72(5) no
F4 Sn1 F3 . . 91.28(5) no
F3 Sn1 F3 2_756 . 177.44(9) no
F1 Sn1 F2 . . 88.25(5) no
F4 Sn1 F2 . . 91.75(5) no
F3 Sn1 F2 2_756 . 92.17(6) no
F3 Sn1 F2 . . 87.75(6) no
F1 Sn1 F2 . 2_756 88.25(5) ?
F4 Sn1 F2 . 2_756 91.75(5) ?
F3 Sn1 F2 2_756 2_756 87.75(6) ?
F3 Sn1 F2 . 2_756 92.17(6) ?
F2 Sn1 F2 . 2_756 176.50(10) no
C1 O1 H1 . . 109.5 no
C4 N1 H13 . . 112(2) no
C4 N1 H11 . . 113.0(19) no
H13 N1 H11 . . 110(3) no
C4 N1 H12 . . 106(2) no
H13 N1 H12 . . 108(3) no
H11 N1 H12 . . 108(3) no
C7 C2 C3 . . 120.31(19) no
C7 C2 C1 . . 118.78(19) no
C3 C2 C1 . . 120.90(19) no
C6 C7 C2 . . 120.0(2) no
C6 C7 H7 . . 119.1(18) no
C2 C7 H7 . . 120.9(18) no
C4 C3 C2 . . 118.5(2) no
C4 C3 H3 . . 119.2(19) no
C2 C3 H3 . . 122.3(19) no
C5 C6 C7 . . 120.3(2) no
C5 C6 H6 . . 118.5(18) no
C7 C6 H6 . . 121.1(18) no
C4 C5 C6 . . 119.0(2) no
C4 C5 H5 . . 119(2) no
C6 C5 H5 . . 122(2) no
C3 C4 C5 . . 121.9(2) no
C3 C4 N1 . . 119.0(2) no
C5 C4 N1 . . 119.11(19) no
O2 C1 O1 . . 123.59(19) no
O2 C1 C2 . . 122.9(2) no
O1 C1 C2 . . 113.46(18) no

loop_
_geom_bond_atom_site_label_1
_geom_bond_atom_site_label_2
_geom_bond_site_symmetry_2
_geom_bond_distance
_geom_bond_publ_flag
Sn1 F1 . 1.927(2) yes
Sn1 F4 . 1.934(2) yes
Sn1 F3 2_756 1.9622(13) no
Sn1 F3 . 1.9622(13) yes
Sn1 F2 . 1.9654(14) yes
Sn1 F2 2_756 1.9654(14) no
O2 C1 . 1.214(3) yes
O1 C1 . 1.311(3) yes
O1 H1 . 0.8200 no
N1 C4 . 1.466(3) yes
N1 H13 . 0.88(3) no
N1 H11 . 0.89(3) no
N1 H12 . 0.83(3) no
C2 C7 . 1.387(3) no
C2 C3 . 1.396(3) no
C2 C1 . 1.491(3) yes
C7 C6 . 1.386(3) no
C7 H7 . 0.93(3) no
C3 C4 . 1.381(3) no
C3 H3 . 0.94(3) no
C6 C5 . 1.385(3) no
C6 H6 . 0.93(3) no
C5 C4 . 1.383(3) no
C5 H5 . 0.93(3) no

loop_
_geom_hbond_atom_site_label_D
_geom_hbond_atom_site_label_H
_geom_hbond_atom_site_label_A
_geom_hbond_site_symmetry_A
_geom_hbond_distance_DH
_geom_hbond_distance_HA
_geom_hbond_distance_DA
_geom_hbond_angle_DHA
_geom_hbond_publ_flag
O1 H1 F2 7_656 0.8200 1.7400 2.551(2) 169.00 yes
N1 H11 O2 4_655 0.89(3) 2.07(3) 2.942(3) 166(3) yes
N1 H12 F2 . 0.83(3) 2.51(3) 3.008(3) 119(3) yes
N1 H12 F3 . 0.83(3) 1.98(3) 2.804(3) 167(3) yes
N1 H13 F3 2_755 0.87(3) 2.10(3) 2.834(3) 141(3) yes
N1 H13 F1 5_766 0.87(3) 2.36(3) 2.757(2) 108(2) yes
C3 H3 O2 4_655 0.94(3) 2.55(3) 3.335(3) 140(3) yes
C5 H5 F3 2_755 0.93(3) 2.44(3) 3.094(3) 128(2) yes

loop_
_geom_torsion_atom_site_label_1
_geom_torsion_atom_site_label_2
_geom_torsion_atom_site_label_3
_geom_torsion_atom_site_label_4
_geom_torsion
_geom_torsion_publ_flag
C3 C2 C7 C6 1.6(3) no
C1 C2 C7 C6 -177.7(2) no
C7 C2 C3 C4 0.3(3) no
C1 C2 C3 C4 179.60(19) no
C2 C7 C6 C5 -1.9(4) no
C7 C6 C5 C4 0.4(4) no
C2 C3 C4 C5 -1.9(3) no
C2 C3 C4 N1 178.08(19) no
C6 C5 C4 C3 1.6(3) no
C6 C5 C4 N1 -178.4(2) no
C7 C2 C1 O2 -13.1(3) no
C3 C2 C1 O2 167.6(2) no
C7 C2 C1 O1 166.4(2) no
C3 C2 C1 O1 -12.9(3) no
